data_4033698
loop_
_publ_author_name
'Kaleta, Ji\<r\'i'
'Ron\<cevi\'c, Igor'
'C\'isa\<rov\'a, Ivana'
'Dra\<c\'insk\'y, Martin'
'\<Sol\'inov\'a, Veronika'
'Ka\<si\<cka, V\'aclav'
'Michl, Josef'

_publ_section_title
;
 Bridge-Chlorinated Bicyclo[1.1.1]pentane-1,3-dicarboxylic Acids.
;
_journal_issue 5
_journal_name_full 'The Journal of organic chemistry'
_journal_page_first 2448
_journal_page_last 2461
_journal_paper_doi 10.1021/acs.joc.8b02780
_journal_volume 84
_journal_year 2019
_chemical_compound_source 'Synthesized by Dr. Jiri Kaleta'
_chemical_formula_moiety 'C9 H10 Cl2 O4'
_chemical_formula_sum 'C9 H10 Cl2 O4'
_chemical_formula_weight 253.07
_space_group_crystal_system triclinic
_space_group_IT_number 2
_space_group_name_Hall '-P 1'
_space_group_name_H-M_alt 'P -1'
_atom_sites_solution_hydrogens geom
_audit_creation_method SHELXL-2018/1
_cell_angle_alpha 103.405(2)
_cell_angle_beta 109.383(2)
_cell_angle_gamma 103.080(2)
_cell_formula_units_Z 2
_cell_length_a 7.2292(4)
_cell_length_b 8.9578(5)
_cell_length_c 9.7870(5)
_cell_measurement_reflns_used 9956
_cell_measurement_temperature 150(2)
_cell_measurement_theta_max 27.5166
_cell_measurement_theta_min 2.4765
_cell_volume 548.90(5)
_computing_cell_refinement 'SAINT V8.37A (Bruker AXS Inc., 2015)'
_computing_data_collection 'Bruker Instrument Service vV6.2.4'
_computing_data_reduction 'SAINT V8.37A (Bruker AXS Inc., 2015)'
_computing_structure_refinement 'SHELXL-2018/1 (Sheldrick, 2018)'
_computing_structure_solution 'SHELXT 2014/5 (Sheldrick, 2014)'
_diffrn_ambient_temperature 150(2)
_diffrn_measured_fraction_theta_full 0.997
_diffrn_measured_fraction_theta_max 0.997
_diffrn_measurement_device_type 'Bruker D8 VENTURE Kappa Duo PHOTON 100 CMOS'
_diffrn_measurement_method '\f and \w scans'
_diffrn_radiation_monochromator 'Quazar Mo multilayer optic'
_diffrn_radiation_type MoK\a
_diffrn_radiation_wavelength 0.71073
_diffrn_reflns_av_R_equivalents 0.0240
_diffrn_reflns_av_unetI/netI 0.0165
_diffrn_reflns_Laue_measured_fraction_full 0.997
_diffrn_reflns_Laue_measured_fraction_max 0.997
_diffrn_reflns_limit_h_max 9
_diffrn_reflns_limit_h_min -9
_diffrn_reflns_limit_k_max 11
_diffrn_reflns_limit_k_min -11
_diffrn_reflns_limit_l_max 12
_diffrn_reflns_limit_l_min -12
_diffrn_reflns_number 14837
_diffrn_reflns_point_group_measured_fraction_full 0.997
_diffrn_reflns_point_group_measured_fraction_max 0.997
_diffrn_reflns_theta_full 25.242
_diffrn_reflns_theta_max 27.516
_diffrn_reflns_theta_min 2.340
_diffrn_source 'I\mS  micro-focus sealed tube'
_exptl_absorpt_coefficient_mu 0.581
_exptl_absorpt_correction_T_max 0.92
_exptl_absorpt_correction_T_min 0.86
_exptl_absorpt_correction_type multi-scan
_exptl_absorpt_process_details
;
SADABS-2016/2 - Bruker AXS area detector scaling and absorption correction
;
_exptl_crystal_colour colourless
_exptl_crystal_density_diffrn 1.531
_exptl_crystal_description prism
_exptl_crystal_F_000 260
_exptl_crystal_size_max 0.337
_exptl_crystal_size_mid 0.195
_exptl_crystal_size_min 0.154
_refine_diff_density_max 0.433
_refine_diff_density_min -0.305
_refine_diff_density_rms 0.052
_refine_ls_extinction_method none
_refine_ls_goodness_of_fit_ref 1.076
_refine_ls_hydrogen_treatment constr
_refine_ls_matrix_type full
_refine_ls_number_parameters 138
_refine_ls_number_reflns 2515
_refine_ls_number_restraints 0
_refine_ls_restrained_S_all 1.076
_refine_ls_R_factor_all 0.0311
_refine_ls_R_factor_gt 0.0280
_refine_ls_shift/su_max 0.000
_refine_ls_shift/su_mean 0.000
_refine_ls_structure_factor_coef Fsqd
_refine_ls_weighting_details 'w=1/[\s^2^(Fo^2^)+(0.0311P)^2^+0.3242P] where P=(Fo^2^+2Fc^2^)/3'
_refine_ls_weighting_scheme calc
_refine_ls_wR_factor_gt 0.0703
_refine_ls_wR_factor_ref 0.0719
_reflns_Friedel_coverage 0.000
_reflns_number_gt 2322
_reflns_number_total 2515
_reflns_threshold_expression 'I > 2\s(I)'
_cod_data_source_file jo8b02780_si_007.cif
_cod_data_source_block JK769-01
_cod_database_code 4033698
_shelx_shelxl_version_number 2018/1
_shelx_space_group_comment
;
The symmetry employed for this shelxl refinement is uniquely defined
by the following loop, which should always be used as a source of
symmetry information in preference to the above space-group names.
They are only intended as comments.
;
_shelx_estimated_absorpt_t_min 0.828
_shelx_estimated_absorpt_t_max 0.916

loop_
_space_group_symop_operation_xyz
'x, y, z'
'-x, -y, -z'

loop_
_atom_site_label
_atom_site_type_symbol
_atom_site_fract_x
_atom_site_fract_y
_atom_site_fract_z
_atom_site_U_iso_or_equiv
_atom_site_adp_type
_atom_site_occupancy
_atom_site_site_symmetry_order
_atom_site_calc_flag
_atom_site_refinement_flags_posn
_atom_site_refinement_flags_adp
Cl1 Cl 0.79233(5) 0.17029(4) 0.23749(4) 0.02138(10) Uani 1 1 d . .
Cl2 Cl 0.70989(6) 0.29771(5) 0.49822(4) 0.02846(11) Uani 1 1 d . .
O1 O 0.67061(17) 0.65160(12) 0.35852(12) 0.0252(2) Uani 1 1 d . .
O2 O 0.7688(2) 0.56220(14) 0.16912(15) 0.0380(3) Uani 1 1 d . .
O3 O 0.33487(15) -0.11249(12) 0.16000(13) 0.0242(2) Uani 1 1 d . .
O4 O 0.0738(2) -0.02801(15) 0.1772(2) 0.0585(5) Uani 1 1 d . .
C1 C 0.5389(2) 0.37353(15) 0.22496(15) 0.0162(3) Uani 1 1 d . .
C2 C 0.6158(2) 0.24858(15) 0.29520(15) 0.0160(3) Uani 1 1 d . .
C3 C 0.3783(2) 0.16319(15) 0.20025(15) 0.0164(3) Uani 1 1 d . .
C4 C 0.3499(2) 0.32744(16) 0.26849(17) 0.0198(3) Uani 1 1 d . .
H4A H 0.381372 0.361808 0.379725 0.024 Uiso 1 1 calc R U
H4B H 0.222628 0.345195 0.206532 0.024 Uiso 1 1 calc R U
C5 C 0.4098(2) 0.22868(16) 0.07162(15) 0.0186(3) Uani 1 1 d . .
H5A H 0.490495 0.181045 0.020539 0.022 Uiso 1 1 calc R U
H5B H 0.285958 0.241226 -0.001109 0.022 Uiso 1 1 calc R U
C6 C 0.6733(2) 0.53791(16) 0.24565(16) 0.0182(3) Uani 1 1 d . .
C7 C 0.2443(2) -0.00146(16) 0.17897(16) 0.0195(3) Uani 1 1 d . .
C8 C 0.7924(3) 0.81784(17) 0.38905(19) 0.0284(3) Uani 1 1 d . .
H8A H 0.935982 0.824361 0.406573 0.043 Uiso 1 1 calc R U
H8B H 0.790349 0.889519 0.480530 0.043 Uiso 1 1 calc R U
H8C H 0.732978 0.851864 0.300674 0.043 Uiso 1 1 calc R U
C9 C 0.2111(2) -0.27909(17) 0.12592(18) 0.0245(3) Uani 1 1 d . .
H9A H 0.114469 -0.279965 0.176382 0.037 Uiso 1 1 calc R U
H9B H 0.302785 -0.339406 0.163791 0.037 Uiso 1 1 calc R U
H9C H 0.132483 -0.330425 0.014563 0.037 Uiso 1 1 calc R U

loop_
_atom_site_aniso_label
_atom_site_aniso_U_11
_atom_site_aniso_U_22
_atom_site_aniso_U_33
_atom_site_aniso_U_23
_atom_site_aniso_U_13
_atom_site_aniso_U_12
Cl1 0.01697(16) 0.02125(17) 0.03050(19) 0.00895(13) 0.01319(13) 0.00886(12)
Cl2 0.0333(2) 0.0339(2) 0.01759(17) 0.00878(14) 0.00849(14) 0.01262(16)
O1 0.0298(6) 0.0135(5) 0.0324(6) 0.0040(4) 0.0182(5) 0.0022(4)
O2 0.0497(7) 0.0226(6) 0.0464(7) 0.0069(5) 0.0360(6) 0.0000(5)
O3 0.0199(5) 0.0150(5) 0.0417(6) 0.0097(4) 0.0175(5) 0.0055(4)
O4 0.0348(7) 0.0235(6) 0.1335(15) 0.0227(8) 0.0553(9) 0.0106(5)
C1 0.0150(6) 0.0143(6) 0.0207(6) 0.0061(5) 0.0089(5) 0.0044(5)
C2 0.0159(6) 0.0160(6) 0.0175(6) 0.0058(5) 0.0085(5) 0.0053(5)
C3 0.0143(6) 0.0147(6) 0.0211(6) 0.0053(5) 0.0093(5) 0.0039(5)
C4 0.0176(6) 0.0157(6) 0.0295(7) 0.0072(5) 0.0137(6) 0.0061(5)
C5 0.0169(6) 0.0179(6) 0.0192(6) 0.0069(5) 0.0066(5) 0.0027(5)
C6 0.0171(6) 0.0154(6) 0.0221(6) 0.0071(5) 0.0076(5) 0.0052(5)
C7 0.0174(6) 0.0165(6) 0.0263(7) 0.0062(5) 0.0124(5) 0.0043(5)
C8 0.0296(8) 0.0130(6) 0.0363(8) 0.0053(6) 0.0115(7) 0.0016(6)
C9 0.0265(7) 0.0137(6) 0.0338(8) 0.0083(6) 0.0147(6) 0.0034(5)

loop_
_atom_type_symbol
_atom_type_description
_atom_type_scat_dispersion_real
_atom_type_scat_dispersion_imag
_atom_type_scat_source
C C 0.0033 0.0016 'International Tables Vol C Tables 4.2.6.8 and 6.1.1.4'
H H 0.0000 0.0000 'International Tables Vol C Tables 4.2.6.8 and 6.1.1.4'
Cl Cl 0.1484 0.1585 'International Tables Vol C Tables 4.2.6.8 and 6.1.1.4'
O O 0.0106 0.0060 'International Tables Vol C Tables 4.2.6.8 and 6.1.1.4'

loop_
_geom_angle_atom_site_label_1
_geom_angle_atom_site_label_2
_geom_angle_atom_site_label_3
_geom_angle
C6 O1 C8 116.55(11)
C7 O3 C9 116.55(11)
C6 C1 C2 125.45(11)
C6 C1 C5 127.10(11)
C2 C1 C5 86.78(9)
C6 C1 C4 129.23(11)
C2 C1 C4 87.38(9)
C5 C1 C4 87.19(10)
C6 C1 C3 177.75(11)
C2 C1 C3 52.53(7)
C5 C1 C3 52.99(7)
C4 C1 C3 52.65(7)
C3 C2 C1 74.84(9)
C3 C2 Cl1 119.62(9)
C1 C2 Cl1 118.05(9)
C3 C2 Cl2 117.43(9)
C1 C2 Cl2 117.83(9)
Cl1 C2 Cl2 106.87(7)
C7 C3 C2 129.35(11)
C7 C3 C4 125.62(11)
C2 C3 C4 87.52(9)
C7 C3 C5 127.04(11)
C2 C3 C5 86.57(9)
C4 C3 C5 86.96(10)
C7 C3 C1 177.88(11)
C2 C3 C1 52.63(7)
C4 C3 C1 52.73(7)
C5 C3 C1 52.59(7)
C3 C4 C1 74.62(9)
C3 C4 H4A 116.0
C1 C4 H4A 116.0
C3 C4 H4B 116.0
C1 C4 H4B 116.0
H4A C4 H4B 113.0
C1 C5 C3 74.42(9)
C1 C5 H5A 116.1
C3 C5 H5A 116.1
C1 C5 H5B 116.1
C3 C5 H5B 116.1
H5A C5 H5B 113.0
O2 C6 O1 125.11(12)
O2 C6 C1 124.01(13)
O1 C6 C1 110.89(11)
O4 C7 O3 124.63(13)
O4 C7 C3 123.17(13)
O3 C7 C3 112.19(11)
O1 C8 H8A 109.5
O1 C8 H8B 109.5
H8A C8 H8B 109.5
O1 C8 H8C 109.5
H8A C8 H8C 109.5
H8B C8 H8C 109.5
O3 C9 H9A 109.5
O3 C9 H9B 109.5
H9A C9 H9B 109.5
O3 C9 H9C 109.5
H9A C9 H9C 109.5
H9B C9 H9C 109.5

loop_
_geom_bond_atom_site_label_1
_geom_bond_atom_site_label_2
_geom_bond_distance
Cl1 C2 1.7719(13)
Cl2 C2 1.7794(13)
O1 C6 1.3263(17)
O1 C8 1.4517(17)
O2 C6 1.1984(17)
O3 C7 1.3200(17)
O3 C9 1.4511(16)
O4 C7 1.1949(18)
C1 C6 1.4956(17)
C1 C2 1.5554(18)
C1 C5 1.5576(18)
C1 C4 1.5592(18)
C1 C3 1.8890(18)
C2 C3 1.5532(17)
C3 C7 1.4949(18)
C3 C4 1.5575(18)
C3 C5 1.5660(18)
C4 H4A 0.9900
C4 H4B 0.9900
C5 H5A 0.9900
C5 H5B 0.9900
C8 H8A 0.9800
C8 H8B 0.9800
C8 H8C 0.9800
C9 H9A 0.9800
C9 H9B 0.9800
C9 H9C 0.9800
